data_4082376
loop_
_publ_author_name
'Siega, Patrizia'
'Dreos, Renata'
'Brancatelli, Giovanna'
'Zangrando, Ennio'
'Tavagnacco, Claudio'
'Vrdoljak, Vi\<snja'
'Hrenar, Tomica'

_publ_section_title
;
 A Novel Series of CoIII(salen-type) Complexes Containing a Seven-Membered
 Metallacycle: Synthesis, Structural Characterization and Factors
 Affecting the Metallacyclization Rate
;
_journal_issue 4
_journal_name_full Organometallics
_journal_page_first 909
_journal_paper_doi 10.1021/om401038v
_journal_volume 33
_journal_year 2014
_chemical_formula_moiety 'C24 H27 Co N3 O3, Cl O4'
_chemical_formula_sum 'C24 H27 Cl Co N3 O7'
_chemical_formula_weight 563.87
_chemical_name_systematic
;
 ?
;
_space_group_IT_number 61
_symmetry_cell_setting orthorhombic
_symmetry_space_group_name_Hall '-P 2ac 2ab'
_symmetry_space_group_name_H-M 'P b c a'
_atom_sites_solution_hydrogens geom
_atom_sites_solution_primary direct
_atom_sites_solution_secondary difmap
_audit_creation_method SHELXL-97
_cell_angle_alpha 90.00
_cell_angle_beta 90.00
_cell_angle_gamma 90.00
_cell_formula_units_Z 8
_cell_length_a 23.8500(18)
_cell_length_b 16.2010(11)
_cell_length_c 12.761(9)
_cell_measurement_temperature 100(2)
_cell_volume 4931(4)
_computing_cell_refinement 'Denzo (Otwinowski & Minor 1997)'
_computing_data_reduction 'Denzo and Scalepack (Otwinowski & Minor 1997)'
_computing_molecular_graphics 'Ortep3 for Windows (Farrugia,1997)'
_computing_publication_material 'Wingx 1.80.05 (Farrugia, 1999)'
_computing_structure_refinement 'SHELX97 (Sheldrick, 2008)'
_computing_structure_solution 'SHELX97 (Sheldrick, 2008)'
_diffrn_ambient_temperature 100(2)
_diffrn_measured_fraction_theta_full 0.984
_diffrn_measured_fraction_theta_max 0.984
_diffrn_measurement_device_type 'Dectris Pilatus 2M'
_diffrn_measurement_method 'thick slices'
_diffrn_radiation_monochromator Si111
_diffrn_radiation_source 'Elettra Synchrotron, Trieste (Italy)'
_diffrn_radiation_type synchrotron
_diffrn_radiation_wavelength 1.00000
_diffrn_reflns_av_R_equivalents 0.0430
_diffrn_reflns_av_sigmaI/netI 0.0297
_diffrn_reflns_limit_h_max 23
_diffrn_reflns_limit_h_min -23
_diffrn_reflns_limit_k_max 14
_diffrn_reflns_limit_k_min -14
_diffrn_reflns_limit_l_max 12
_diffrn_reflns_limit_l_min -12
_diffrn_reflns_number 20493
_diffrn_reflns_theta_full 29.66
_diffrn_reflns_theta_max 29.66
_diffrn_reflns_theta_min 3.74
_exptl_absorpt_coefficient_mu 2.090
_exptl_crystal_colour orange
_exptl_crystal_density_diffrn 1.519
_exptl_crystal_density_method 'not measured'
_exptl_crystal_description block
_exptl_crystal_F_000 2336
_exptl_crystal_size_max 0.23
_exptl_crystal_size_mid 0.16
_exptl_crystal_size_min 0.13
_refine_diff_density_max 0.741
_refine_diff_density_min -0.667
_refine_diff_density_rms 0.140
_refine_ls_extinction_coef 0.0142(9)
_refine_ls_extinction_expression Fc^*^=kFc[1+0.001xFc^2^\l^3^/sin(2\q)]^-1/4^
_refine_ls_extinction_method SHELXL
_refine_ls_goodness_of_fit_ref 1.200
_refine_ls_hydrogen_treatment constr
_refine_ls_matrix_type full
_refine_ls_number_parameters 334
_refine_ls_number_reflns 2463
_refine_ls_number_restraints 2
_refine_ls_restrained_S_all 1.199
_refine_ls_R_factor_all 0.0558
_refine_ls_R_factor_gt 0.0557
_refine_ls_shift/su_max 0.000
_refine_ls_shift/su_mean 0.000
_refine_ls_structure_factor_coef Fsqd
_refine_ls_weighting_details 'calc w=1/[\s^2^(Fo^2^)+(0.0921P)^2^+5.4829P] where P=(Fo^2^+2Fc^2^)/3'
_refine_ls_weighting_scheme calc
_refine_ls_wR_factor_gt 0.1391
_refine_ls_wR_factor_ref 0.1394
_reflns_number_gt 2235
_reflns_number_total 2464
_reflns_threshold_expression >2\s(I)
_cod_data_source_file om401038v_si_002.cif
_cod_data_source_block 2
_cod_original_sg_symbol_H-M 'P bca'
_cod_database_code 4082376

loop_
_symmetry_equiv_pos_as_xyz
'x, y, z'
'-x+1/2, -y, z+1/2'
'x+1/2, -y+1/2, -z'
'-x, y+1/2, -z+1/2'
'-x, -y, -z'
'x-1/2, y, -z-1/2'
'-x-1/2, y-1/2, z'
'x, -y-1/2, z-1/2'

loop_
_atom_site_label
_atom_site_type_symbol
_atom_site_fract_x
_atom_site_fract_y
_atom_site_fract_z
_atom_site_U_iso_or_equiv
_atom_site_adp_type
_atom_site_occupancy
_atom_site_symmetry_multiplicity
_atom_site_calc_flag
_atom_site_refinement_flags
Co Co 0.00915(2) 0.15924(3) 0.03772(4) 0.0134(4) Uani 1 1 d .
N1 N -0.06329(13) 0.20163(19) 0.0648(2) 0.0133(8) Uani 1 1 d .
N2 N 0.01550(13) 0.2526(2) -0.0504(2) 0.0132(9) Uani 1 1 d .
O1 O 0.00224(11) 0.07003(17) 0.1331(2) 0.0168(8) Uani 1 1 d .
O2 O 0.09711(11) 0.23583(18) 0.1569(2) 0.0225(8) Uani 1 1 d .
O1W O -0.02726(12) 0.08723(18) -0.0819(2) 0.0191(7) Uani 1 1 d D
H1W H -0.0181 0.0361 -0.0863 0.048(18) Uiso 1 1 d GD
H2W H -0.0621 0.0966 -0.0950 0.058(18) Uiso 1 1 d GD
C1 C -0.03684(15) 0.0636(2) 0.2070(3) 0.0144(10) Uani 1 1 d .
C2 C -0.02869(17) 0.0080(2) 0.2904(3) 0.0176(10) Uani 1 1 d .
H2 H 0.0049 -0.0235 0.2933 0.021 Uiso 1 1 calc R
C3 C -0.06822(17) -0.0017(2) 0.3674(3) 0.0198(11) Uani 1 1 d .
H3 H -0.0611 -0.0400 0.4222 0.024 Uiso 1 1 calc R
C4 C -0.11858(16) 0.0425(2) 0.3683(3) 0.0184(10) Uani 1 1 d .
C5 C -0.12681(16) 0.0977(3) 0.2881(3) 0.0170(10) Uani 1 1 d .
H5 H -0.1607 0.1286 0.2867 0.020 Uiso 1 1 calc R
C6 C -0.08715(16) 0.1105(2) 0.2078(3) 0.0143(10) Uani 1 1 d .
C41 C -0.16222(19) 0.0311(3) 0.4529(3) 0.0280(12) Uani 1 1 d .
H411 H -0.1492 -0.0106 0.5031 0.042 Uiso 1 1 calc R
H412 H -0.1975 0.0128 0.4212 0.042 Uiso 1 1 calc R
H413 H -0.1682 0.0836 0.4894 0.042 Uiso 1 1 calc R
C7 C -0.09818(16) 0.1753(2) 0.1333(3) 0.0141(10) Uani 1 1 d .
H7 H -0.1342 0.2004 0.1351 0.017 Uiso 1 1 calc R
C8 C -0.07950(16) 0.2723(3) -0.0019(3) 0.0180(10) Uani 1 1 d .
H8A H -0.0762 0.3246 0.0378 0.022 Uiso 1 1 calc R
H8B H -0.1188 0.2662 -0.0258 0.022 Uiso 1 1 calc R
C9 C -0.04006(15) 0.2726(2) -0.0948(3) 0.0153(10) Uani 1 1 d .
H9A H -0.0515 0.2307 -0.1470 0.018 Uiso 1 1 calc R
H9B H -0.0396 0.3275 -0.1289 0.018 Uiso 1 1 calc R
C10 C 0.05522(17) 0.3050(3) -0.0610(3) 0.0160(10) Uani 1 1 d .
H10 H 0.0468 0.3518 -0.1030 0.019 Uiso 1 1 calc R
C11 C 0.11157(17) 0.3025(2) -0.0175(3) 0.0162(10) Uani 1 1 d .
C12 C 0.15272(16) 0.3359(2) -0.0835(3) 0.0183(11) Uani 1 1 d .
H12 H 0.1410 0.3600 -0.1477 0.022 Uiso 1 1 calc R
C13 C 0.2091(2) 0.3357(2) -0.0608(4) 0.0239(12) Uani 1 1 d .
C14 C 0.22505(19) 0.3048(3) 0.0358(3) 0.0270(12) Uani 1 1 d .
H14 H 0.2636 0.3055 0.0549 0.032 Uiso 1 1 calc R
C15 C 0.18638(18) 0.2731(3) 0.1049(3) 0.0260(11) Uani 1 1 d .
H15 H 0.1986 0.2525 0.1707 0.031 Uiso 1 1 calc R
C16 C 0.12932(16) 0.2706(2) 0.0799(3) 0.0194(11) Uani 1 1 d .
C131 C 0.25138(18) 0.3676(3) -0.1382(4) 0.0325(12) Uani 1 1 d .
H13A H 0.2319 0.3876 -0.2009 0.049 Uiso 1 1 calc R
H13B H 0.2771 0.3231 -0.1577 0.049 Uiso 1 1 calc R
H13C H 0.2726 0.4130 -0.1065 0.049 Uiso 1 1 calc R
C17 C 0.03835(16) 0.2317(3) 0.1484(3) 0.0209(11) Uani 1 1 d .
H17A H 0.0240 0.2882 0.1359 0.025 Uiso 1 1 calc R
H17B H 0.0230 0.2128 0.2163 0.025 Uiso 1 1 calc R
N3 N 0.08211(13) 0.11316(18) -0.0083(3) 0.0143(9) Uani 1 1 d .
C22 C 0.09718(17) 0.1203(2) -0.1092(3) 0.0168(11) Uani 1 1 d .
H22 H 0.0705 0.1412 -0.1578 0.020 Uiso 1 1 calc R
C23 C 0.14937(17) 0.0989(3) -0.1454(3) 0.0212(11) Uani 1 1 d .
H23 H 0.1585 0.1055 -0.2173 0.025 Uiso 1 1 calc R
C24 C 0.18846(17) 0.0676(2) -0.0760(3) 0.0232(11) Uani 1 1 d .
H24 H 0.2254 0.0547 -0.0983 0.028 Uiso 1 1 calc R
C25 C 0.17215(18) 0.0557(3) 0.0270(3) 0.0223(11) Uani 1 1 d .
H25 H 0.1974 0.0319 0.0760 0.027 Uiso 1 1 calc R
C26 C 0.11905(17) 0.0787(2) 0.0578(3) 0.0170(10) Uani 1 1 d .
H26 H 0.1082 0.0697 0.1285 0.020 Uiso 1 1 calc R
Cl1 Cl 0.15430(4) -0.11603(7) 0.23809(8) 0.0283(5) Uani 1 1 d .
O1A O 0.10228(15) -0.1197(3) 0.2939(2) 0.0555(11) Uani 1 1 d .
O2A O 0.14198(12) -0.12320(18) 0.1273(2) 0.0268(8) Uani 1 1 d .
O3A O 0.1832(2) -0.0422(2) 0.2575(3) 0.0694(14) Uani 1 1 d .
O4A O 0.18803(15) -0.1841(3) 0.2697(3) 0.0608(12) Uani 1 1 d .

loop_
_atom_site_aniso_label
_atom_site_aniso_U_11
_atom_site_aniso_U_22
_atom_site_aniso_U_33
_atom_site_aniso_U_23
_atom_site_aniso_U_13
_atom_site_aniso_U_12
Co 0.0111(6) 0.0142(6) 0.0150(6) 0.0013(2) 0.0018(2) 0.0028(2)
N1 0.014(2) 0.010(2) 0.0156(18) -0.0008(15) 0.0001(16) 0.0028(14)
N2 0.008(2) 0.016(2) 0.015(2) -0.0008(14) 0.0001(14) 0.0010(16)
O1 0.0169(15) 0.0145(19) 0.0189(17) 0.0047(12) 0.0049(13) 0.0045(11)
O2 0.0203(18) 0.0296(19) 0.0175(16) -0.0022(13) -0.0024(13) -0.0020(13)
O1W 0.0165(18) 0.0160(19) 0.0248(17) -0.0039(13) -0.0009(15) 0.0035(14)
C1 0.017(2) 0.014(2) 0.012(2) -0.0020(17) 0.003(2) -0.0011(18)
C2 0.020(2) 0.011(2) 0.022(2) -0.0025(18) 0.000(2) 0.0028(18)
C3 0.030(3) 0.014(3) 0.016(2) 0.0040(17) 0.0002(19) -0.0029(19)
C4 0.021(2) 0.017(3) 0.017(2) -0.0018(19) 0.0023(18) -0.0072(19)
C5 0.013(2) 0.018(3) 0.020(2) -0.0055(19) -0.0033(19) -0.0042(18)
C6 0.014(2) 0.013(3) 0.016(2) -0.0025(17) -0.0007(19) -0.0044(17)
C41 0.029(3) 0.028(3) 0.027(3) 0.0052(19) 0.008(2) -0.006(2)
C7 0.010(2) 0.019(3) 0.014(2) -0.0024(19) 0.0015(19) 0.0009(18)
C8 0.014(2) 0.019(3) 0.021(2) 0.003(2) -0.0013(19) 0.0080(18)
C9 0.013(2) 0.016(2) 0.018(2) 0.0040(17) -0.0015(18) 0.0009(17)
C10 0.018(3) 0.015(3) 0.014(2) 0.0000(18) 0.0030(19) 0.002(2)
C11 0.018(2) 0.010(3) 0.021(2) -0.0042(18) -0.004(2) -0.0011(18)
C12 0.015(3) 0.017(3) 0.024(3) -0.0019(17) 0.001(2) -0.0011(16)
C13 0.023(3) 0.015(3) 0.034(3) -0.0050(19) 0.004(2) -0.0001(18)
C14 0.015(2) 0.023(3) 0.043(3) -0.009(2) -0.002(2) 0.000(2)
C15 0.027(3) 0.022(3) 0.029(3) -0.0061(19) -0.006(2) 0.002(2)
C16 0.020(3) 0.014(3) 0.024(3) -0.0077(19) 0.002(2) -0.0007(18)
C131 0.020(3) 0.027(3) 0.050(3) -0.001(2) 0.005(2) -0.004(2)
C17 0.017(3) 0.027(3) 0.018(2) -0.0016(18) 0.0016(18) 0.0022(19)
N3 0.0138(19) 0.011(2) 0.018(2) 0.0000(15) 0.0016(17) -0.0002(14)
C22 0.017(3) 0.013(3) 0.020(3) -0.0014(17) -0.0002(19) -0.0012(17)
C23 0.024(3) 0.019(2) 0.020(2) -0.0023(19) 0.004(2) -0.0027(19)
C24 0.018(2) 0.015(3) 0.037(3) -0.003(2) 0.008(2) -0.0013(18)
C25 0.014(3) 0.020(3) 0.032(3) 0.0033(18) -0.0006(19) 0.003(2)
C26 0.016(2) 0.014(3) 0.021(2) 0.0032(18) 0.001(2) 0.0000(18)
Cl1 0.0281(8) 0.0294(9) 0.0274(8) 0.0102(5) -0.0051(5) -0.0033(5)
O1A 0.042(2) 0.097(3) 0.0271(19) 0.0127(19) 0.0081(17) 0.013(2)
O2A 0.0213(17) 0.032(2) 0.0271(18) -0.0063(13) 0.0001(13) 0.0004(13)
O3A 0.122(4) 0.048(3) 0.038(2) 0.0096(17) -0.031(2) -0.047(3)
O4A 0.039(2) 0.057(3) 0.086(3) 0.042(2) -0.010(2) 0.0075(19)

loop_
_atom_type_symbol
_atom_type_description
_atom_type_scat_dispersion_real
_atom_type_scat_dispersion_imag
_atom_type_scat_source
C C 0.0070 0.0030 'International Tables Vol C Tables 4.2.6.8 and 6.1.1.4'
H H 0.0000 0.0000 'International Tables Vol C Tables 4.2.6.8 and 6.1.1.4'
N N 0.0140 0.0070 'International Tables Vol C Tables 4.2.6.8 and 6.1.1.4'
O O 0.0230 0.0130 'International Tables Vol C Tables 4.2.6.8 and 6.1.1.4'
Cl Cl 0.2410 0.3110 'International Tables Vol C Tables 4.2.6.8 and 6.1.1.4'
Co Co 0.2070 1.7780 'International Tables Vol C Tables 4.2.6.8 and 6.1.1.4'

loop_
_geom_angle_atom_site_label_1
_geom_angle_atom_site_label_2
_geom_angle_atom_site_label_3
_geom_angle
N1 Co N2 83.76(14)
N1 Co O1 94.59(12)
N2 Co O1 176.49(12)
N1 Co C17 88.60(15)
N2 Co C17 85.45(16)
O1 Co C17 91.42(16)
N1 Co N3 173.14(13)
N2 Co N3 93.15(13)
O1 Co N3 88.82(12)
C17 Co N3 97.28(15)
N1 Co O1W 87.53(12)
N2 Co O1W 92.61(13)
O1 Co O1W 90.41(12)
C17 Co O1W 175.84(15)
N3 Co O1W 86.49(12)
C7 N1 C8 118.8(3)
C7 N1 Co 126.7(3)
C8 N1 Co 114.5(2)
C10 N2 C9 118.6(3)
C10 N2 Co 130.8(3)
C9 N2 Co 109.3(2)
C1 O1 Co 125.1(2)
C16 O2 C17 121.5(3)
O1 C1 C2 119.3(3)
O1 C1 C6 123.7(3)
C2 C1 C6 117.0(3)
C3 C2 C1 121.3(4)
C2 C3 C4 122.6(4)
C5 C4 C3 116.7(4)
C5 C4 C41 120.9(4)
C3 C4 C41 122.3(4)
C4 C5 C6 122.8(4)
C5 C6 C1 119.6(3)
C5 C6 C7 117.7(3)
C1 C6 C7 122.6(3)
N1 C7 C6 125.1(4)
N1 C8 C9 106.9(3)
N2 C9 C8 104.9(3)
N2 C10 C11 128.8(4)
C12 C11 C16 117.4(4)
C12 C11 C10 114.0(3)
C16 C11 C10 128.5(4)
C13 C12 C11 123.8(4)
C12 C13 C14 117.2(4)
C12 C13 C131 121.1(4)
C14 C13 C131 121.8(4)
C15 C14 C13 121.5(4)
C14 C15 C16 121.1(4)
O2 C16 C15 113.2(4)
O2 C16 C11 128.0(4)
C15 C16 C11 118.8(4)
O2 C17 Co 115.9(3)
C26 N3 C22 117.6(3)
C26 N3 Co 123.2(3)
C22 N3 Co 119.1(3)
N3 C22 C23 122.9(4)
C22 C23 C24 119.3(4)
C23 C24 C25 118.0(4)
C26 C25 C24 119.5(4)
N3 C26 C25 122.4(4)
O3A Cl1 O4A 109.4(3)
O3A Cl1 O1A 111.9(3)
O4A Cl1 O1A 108.5(2)
O3A Cl1 O2A 109.88(19)
O4A Cl1 O2A 109.2(2)
O1A Cl1 O2A 107.83(19)

loop_
_geom_bond_atom_site_label_1
_geom_bond_atom_site_label_2
_geom_bond_distance
Co N1 1.891(3)
Co N2 1.891(3)
Co O1 1.897(3)
Co C17 1.964(4)
Co N3 1.982(3)
Co O1W 2.108(3)
N1 C7 1.280(5)
N1 C8 1.478(5)
N2 C10 1.278(5)
N2 C9 1.477(5)
O1 C1 1.330(5)
O2 C16 1.369(5)
O2 C17 1.407(5)
C1 C2 1.407(6)
C1 C6 1.420(6)
C2 C3 1.371(5)
C3 C4 1.398(6)
C4 C5 1.373(6)
C4 C41 1.511(6)
C5 C6 1.410(6)
C6 C7 1.441(6)
C8 C9 1.513(6)
C10 C11 1.455(6)
C11 C12 1.402(6)
C11 C16 1.411(6)
C12 C13 1.376(6)
C13 C14 1.384(6)
C13 C131 1.503(6)
C14 C15 1.375(6)
C15 C16 1.399(6)
N3 C26 1.342(5)
N3 C22 1.342(5)
C22 C23 1.372(6)
C23 C24 1.382(6)
C24 C25 1.384(6)
C25 C26 1.377(6)
Cl1 O3A 1.403(4)
Cl1 O4A 1.423(4)
Cl1 O1A 1.432(4)
Cl1 O2A 1.449(3)

loop_
_geom_hbond_atom_site_label_D
_geom_hbond_atom_site_label_H
_geom_hbond_atom_site_label_A
_geom_hbond_distance_DH
_geom_hbond_distance_HA
_geom_hbond_distance_DA
_geom_hbond_angle_DHA
_geom_hbond_site_symmetry_A
O1W H1W O1 0.86 1.86 2.697(4) 165(5) 5
O1W H2W O2A 0.86 2.00 2.857(4) 177.5 5

loop_
_geom_torsion_atom_site_label_1
_geom_torsion_atom_site_label_2
_geom_torsion_atom_site_label_3
_geom_torsion_atom_site_label_4
_geom_torsion
N2 Co N1 C7 -172.3(3)
O1 Co N1 C7 4.6(3)
C17 Co N1 C7 -86.7(3)
N3 Co N1 C7 124.3(11)
O1W Co N1 C7 94.8(3)
N2 Co N1 C8 7.8(3)
O1 Co N1 C8 -175.3(3)
C17 Co N1 C8 93.4(3)
N3 Co N1 C8 -55.6(12)
O1W Co N1 C8 -85.1(3)
N1 Co N2 C10 134.4(4)
O1 Co N2 C10 72(2)
C17 Co N2 C10 45.3(4)
N3 Co N2 C10 -51.8(4)
O1W Co N2 C10 -138.4(4)
N1 Co N2 C9 -32.3(2)
O1 Co N2 C9 -94(2)
C17 Co N2 C9 -121.3(3)
N3 Co N2 C9 141.6(2)
O1W Co N2 C9 55.0(2)
N1 Co O1 C1 -15.0(3)
N2 Co O1 C1 47(2)
C17 Co O1 C1 73.7(3)
N3 Co O1 C1 171.0(3)
O1W Co O1 C1 -102.5(3)
Co O1 C1 C2 -162.3(3)
Co O1 C1 C6 17.4(5)
O1 C1 C2 C3 -178.9(3)
C6 C1 C2 C3 1.4(6)
C1 C2 C3 C4 -0.1(6)
C2 C3 C4 C5 -0.7(6)
C2 C3 C4 C41 179.5(4)
C3 C4 C5 C6 0.0(6)
C41 C4 C5 C6 179.8(3)
C4 C5 C6 C1 1.4(6)
C4 C5 C6 C7 -174.5(4)
O1 C1 C6 C5 178.3(3)
C2 C1 C6 C5 -2.1(5)
O1 C1 C6 C7 -6.0(6)
C2 C1 C6 C7 173.7(3)
C8 N1 C7 C6 -176.1(3)
Co N1 C7 C6 4.0(6)
C5 C6 C7 N1 170.4(4)
C1 C6 C7 N1 -5.5(6)
C7 N1 C8 C9 -162.5(3)
Co N1 C8 C9 17.4(4)
C10 N2 C9 C8 -119.9(4)
Co N2 C9 C8 48.6(3)
N1 C8 C9 N2 -40.8(4)
C9 N2 C10 C11 174.5(4)
Co N2 C10 C11 8.9(6)
N2 C10 C11 C12 145.0(4)
N2 C10 C11 C16 -34.2(7)
C16 C11 C12 C13 3.1(6)
C10 C11 C12 C13 -176.2(4)
C11 C12 C13 C14 -3.8(6)
C11 C12 C13 C131 176.0(4)
C12 C13 C14 C15 2.1(6)
C131 C13 C14 C15 -177.8(4)
C13 C14 C15 C16 0.2(6)
C17 O2 C16 C15 176.7(3)
C17 O2 C16 C11 -3.4(6)
C14 C15 C16 O2 178.9(4)
C14 C15 C16 C11 -0.9(6)
C12 C11 C16 O2 179.5(4)
C10 C11 C16 O2 -1.3(7)
C12 C11 C16 C15 -0.6(6)
C10 C11 C16 C15 178.5(4)
C16 O2 C17 Co 67.0(4)
N1 Co C17 O2 -171.5(3)
N2 Co C17 O2 -87.6(3)
O1 Co C17 O2 94.0(3)
N3 Co C17 O2 5.0(3)
O1W Co C17 O2 -149.9(19)
N1 Co N3 C26 -158.7(10)
N2 Co N3 C26 138.3(3)
O1 Co N3 C26 -38.8(3)
C17 Co N3 C26 52.5(3)
O1W Co N3 C26 -129.2(3)
N1 Co N3 C22 25.0(13)
N2 Co N3 C22 -37.9(3)
O1 Co N3 C22 145.0(3)
C17 Co N3 C22 -123.7(3)
O1W Co N3 C22 54.5(3)
C26 N3 C22 C23 -4.2(6)
Co N3 C22 C23 172.3(3)
N3 C22 C23 C24 0.7(6)
C22 C23 C24 C25 2.9(6)
C23 C24 C25 C26 -3.0(6)
C22 N3 C26 C25 4.1(6)
Co N3 C26 C25 -172.2(3)
C24 C25 C26 N3 -0.6(6)
